data_7106285
loop_
_publ_author_name
'Peckermann, Ilja'
'Raabe, Gerhard'
'Spaniol, Thomas P.'
'Okuda, Jun'

_publ_section_title
;
 Tris(allyl) indium compounds: synthesis and structural characterization
;
_journal_coden_ASTM CHCOFS
_journal_issue 17
_journal_name_full
;
 Chemical Communications (Cambridge, United Kingdom)
;
_journal_page_first 5061
_journal_page_last 5063
_journal_paper_doi 10.1039/c1cc00039j
_journal_volume 47
_journal_year 2011
_chemical_formula_moiety 'C32 H56 Cl4 In4 O4'
_chemical_formula_sum 'C32 H56 Cl4 In4 O4'
_chemical_formula_weight 1105.85
_space_group_IT_number 14
_space_group_name_Hall '-P 2ybc'
_symmetry_cell_setting monoclinic
_symmetry_space_group_name_Hall '-P 2ybc'
_symmetry_space_group_name_H-M 'P 1 21/c 1'
_atom_sites_solution_hydrogens geom
_atom_sites_solution_primary direct
_atom_sites_solution_secondary difmap
_audit_creation_method SHELXL-97
_cell_angle_alpha 90.00
_cell_angle_beta 110.340(5)
_cell_angle_gamma 90.00
_cell_formula_units_Z 4
_cell_length_a 13.681(5)
_cell_length_b 18.530(6)
_cell_length_c 17.295(6)
_cell_measurement_reflns_used 6185
_cell_measurement_temperature 110(2)
_cell_measurement_theta_max 28.34
_cell_measurement_theta_min 2.20
_cell_volume 4111(2)
_computing_cell_refinement 'Bruker SMART (2001)'
_computing_data_collection 'Bruker SMART (2001)'
_computing_data_reduction 'Bruker SAINT+ (1999)'
_computing_molecular_graphics 'DIAMOND (Brandenburg, 2007)'
_computing_structure_refinement 'SHELXL-97 (Sheldrick, 1997)'
_computing_structure_solution 'SIR-92 (Altomare 1992)'
_diffrn_ambient_temperature 110(2)
_diffrn_measured_fraction_theta_full 0.999
_diffrn_measured_fraction_theta_max 0.967
_diffrn_measurement_device_type 'APEX Area Detector'
_diffrn_measurement_method 'omega scans'
_diffrn_radiation_monochromator 'multilayer optics'
_diffrn_radiation_source 'INCOATEC microsource'
_diffrn_radiation_type MoK\a
_diffrn_radiation_wavelength 0.71073
_diffrn_reflns_av_R_equivalents 0.1434
_diffrn_reflns_av_sigmaI/netI 0.1158
_diffrn_reflns_limit_h_max 18
_diffrn_reflns_limit_h_min -18
_diffrn_reflns_limit_k_max 25
_diffrn_reflns_limit_k_min -24
_diffrn_reflns_limit_l_max 23
_diffrn_reflns_limit_l_min -21
_diffrn_reflns_number 50674
_diffrn_reflns_theta_full 25.00
_diffrn_reflns_theta_max 29.05
_diffrn_reflns_theta_min 2.46
_exptl_absorpt_coefficient_mu 2.507
_exptl_absorpt_correction_T_max 0.6752
_exptl_absorpt_correction_T_min 0.5963
_exptl_absorpt_correction_type multi-scan
_exptl_absorpt_process_details 'Bruker sadabs'
_exptl_crystal_colour colourless
_exptl_crystal_density_diffrn 1.787
_exptl_crystal_density_method 'not measured'
_exptl_crystal_description block
_exptl_crystal_F_000 2176
_exptl_crystal_size_max 0.23
_exptl_crystal_size_mid 0.20
_exptl_crystal_size_min 0.17
_refine_diff_density_max 1.805
_refine_diff_density_min -1.672
_refine_diff_density_rms 0.214
_refine_ls_extinction_method none
_refine_ls_goodness_of_fit_ref 1.042
_refine_ls_hydrogen_treatment constr
_refine_ls_matrix_type full
_refine_ls_number_parameters 404
_refine_ls_number_reflns 10641
_refine_ls_number_restraints 0
_refine_ls_restrained_S_all 1.042
_refine_ls_R_factor_all 0.1622
_refine_ls_R_factor_gt 0.0725
_refine_ls_shift/su_max 0.000
_refine_ls_shift/su_mean 0.000
_refine_ls_structure_factor_coef Fsqd
_refine_ls_weighting_details 'calc w=1/[\s^2^(Fo^2^)+(0.0599P)^2^+39.7946P] where P=(Fo^2^+2Fc^2^)/3'
_refine_ls_weighting_scheme calc
_refine_ls_wR_factor_gt 0.1553
_refine_ls_wR_factor_ref 0.2078
_reflns_number_gt 5324
_reflns_number_total 10641
_reflns_threshold_expression >2sigma(I)
_cod_data_source_file c1cc00039j.txt
_cod_data_source_block 4
_cod_original_sg_symbol_H-M 'P 21/c'
_cod_database_code 7106285

loop_
_symmetry_equiv_pos_as_xyz
'x, y, z'
'-x, y+1/2, -z+1/2'
'-x, -y, -z'
'x, -y-1/2, z-1/2'

loop_
_atom_site_label
_atom_site_type_symbol
_atom_site_fract_x
_atom_site_fract_y
_atom_site_fract_z
_atom_site_U_iso_or_equiv
_atom_site_adp_type
_atom_site_occupancy
_atom_site_symmetry_multiplicity
_atom_site_calc_flag
_atom_site_refinement_flags
_atom_site_disorder_assembly
_atom_site_disorder_group
O1 O 0.9148(5) 0.2513(4) 0.5286(5) 0.037(2) Uani 1 1 d . . .
O2 O 0.6602(5) 0.2518(4) 0.4359(5) 0.0333(19) Uani 1 1 d . . .
O3 O 0.7956(5) 0.1229(4) 0.3999(5) 0.0347(19) Uani 1 1 d . . .
O4 O 0.7748(5) 0.1301(4) 0.5788(5) 0.0308(18) Uani 1 1 d . . .
In1 In 0.91062(5) 0.19247(5) 0.63131(5) 0.0338(2) Uani 1 1 d . . .
In2 In 0.78900(6) 0.32310(4) 0.47970(6) 0.0346(2) Uani 1 1 d . A .
In3 In 0.66135(5) 0.18448(5) 0.34029(5) 0.0329(2) Uani 1 1 d . . .
In4 In 0.78331(6) 0.05339(4) 0.49163(6) 0.0322(2) Uani 1 1 d . . .
Cl1 Cl 0.7919(2) 0.30384(17) 0.6283(2) 0.0391(7) Uani 1 1 d . . .
Cl2 Cl 0.7838(2) 0.28890(17) 0.3304(2) 0.0394(7) Uani 1 1 d . . .
Cl3 Cl 0.58910(18) 0.08112(16) 0.40742(19) 0.0360(7) Uani 1 1 d . . .
Cl4 Cl 0.98076(19) 0.08136(16) 0.57430(19) 0.0373(7) Uani 1 1 d . . .
C1 C 1.0101(9) 0.1912(7) 0.7578(8) 0.039(3) Uani 1 1 d . . .
H1A H 0.9729 0.2139 0.7915 0.047 Uiso 1 1 calc R . .
H1B H 1.0247 0.1404 0.7760 0.047 Uiso 1 1 calc R . .
C2 C 1.1086(9) 0.2287(8) 0.7730(8) 0.046(3) Uani 1 1 d . . .
C3 C 1.1294(12) 0.2949(8) 0.8086(10) 0.062(4) Uani 1 1 d . . .
H3A H 1.1936 0.3180 0.8150 0.074 Uiso 1 1 calc R . .
H3B H 1.0797 0.3180 0.8273 0.074 Uiso 1 1 calc R . .
C4 C 1.1853(9) 0.1940(9) 0.7449(10) 0.066(5) Uani 1 1 d . . .
H4A H 1.1651 0.2000 0.6851 0.098 Uiso 1 1 calc R . .
H4B H 1.1888 0.1425 0.7584 0.098 Uiso 1 1 calc R . .
H4C H 1.2537 0.2161 0.7723 0.098 Uiso 1 1 calc R . .
C5 C 1.0019(8) 0.2512(6) 0.5023(8) 0.037(3) Uani 1 1 d . . .
H5A H 0.9772 0.2581 0.4418 0.044 Uiso 1 1 calc R . .
H5B H 1.0363 0.2035 0.5146 0.044 Uiso 1 1 calc R . .
C6 C 1.0807(8) 0.3087(7) 0.5424(8) 0.040(3) Uani 1 1 d . . .
C7 C 1.0691(10) 0.3551(8) 0.5935(9) 0.053(4) Uani 1 1 d . . .
H7A H 1.0081 0.3542 0.6079 0.063 Uiso 1 1 calc R . .
H7B H 1.1214 0.3903 0.6171 0.063 Uiso 1 1 calc R . .
C8 C 1.1743(9) 0.3034(8) 0.5159(10) 0.059(4) Uani 1 1 d . . .
H8A H 1.2229 0.3426 0.5413 0.088 Uiso 1 1 calc R . .
H8B H 1.1519 0.3074 0.4558 0.088 Uiso 1 1 calc R . .
H8C H 1.2089 0.2569 0.5335 0.088 Uiso 1 1 calc R . .
C9 C 0.7870(13) 0.4364(8) 0.4540(10) 0.064(4) Uani 1 1 d . . .
H9A H 0.8565 0.4510 0.4539 0.076 Uiso 0.59(2) 1 calc PR A 1
H9B H 0.7359 0.4456 0.3982 0.076 Uiso 0.59(2) 1 calc PR A 1
H9C H 0.8274 0.4440 0.4171 0.076 Uiso 0.41(2) 1 calc PR A 2
H9D H 0.7139 0.4501 0.4226 0.076 Uiso 0.41(2) 1 calc PR A 2
C10A C 0.757(2) 0.4853(13) 0.5194(16) 0.045(6) Uiso 0.59(2) 1 d P A 1
C11A C 0.823(2) 0.5334(14) 0.5616(16) 0.058(7) Uiso 0.59(2) 1 d P A 1
H11A H 0.8075 0.5610 0.6022 0.069 Uiso 0.59(2) 1 calc PR A 1
H11B H 0.8864 0.5410 0.5521 0.069 Uiso 0.59(2) 1 calc PR A 1
C12A C 0.6567(17) 0.4725(12) 0.5337(14) 0.043(6) Uiso 0.59(2) 1 d P A 1
H12A H 0.6580 0.4246 0.5580 0.064 Uiso 0.59(2) 1 calc PR A 1
H12B H 0.5986 0.4752 0.4810 0.064 Uiso 0.59(2) 1 calc PR A 1
H12C H 0.6477 0.5093 0.5713 0.064 Uiso 0.59(2) 1 calc PR A 1
C10B C 0.827(3) 0.487(2) 0.523(2) 0.057(10) Uiso 0.41(2) 1 d P A 2
C11B C 0.921(3) 0.512(2) 0.556(2) 0.059(11) Uiso 0.41(2) 1 d P A 2
H11C H 0.9382 0.5423 0.6026 0.071 Uiso 0.41(2) 1 calc PR A 2
H11D H 0.9721 0.5001 0.5321 0.071 Uiso 0.41(2) 1 calc PR A 2
C12B C 0.741(3) 0.499(2) 0.551(2) 0.048(9) Uiso 0.41(2) 1 d P A 2
H12D H 0.7246 0.4550 0.5751 0.072 Uiso 0.41(2) 1 calc PR A 2
H12E H 0.6793 0.5142 0.5042 0.072 Uiso 0.41(2) 1 calc PR A 2
H12F H 0.7591 0.5376 0.5927 0.072 Uiso 0.41(2) 1 calc PR A 2
C13 C 0.5735(8) 0.2573(7) 0.4646(8) 0.035(3) Uani 1 1 d . . .
H13A H 0.6002 0.2712 0.5235 0.042 Uiso 1 1 calc R . .
H13B H 0.5407 0.2092 0.4606 0.042 Uiso 1 1 calc R . .
C14 C 0.4911(9) 0.3110(7) 0.4177(8) 0.038(3) Uani 1 1 d . . .
C15 C 0.5004(10) 0.3484(8) 0.3556(9) 0.054(4) Uani 1 1 d . . .
H15A H 0.4480 0.3820 0.3269 0.065 Uiso 1 1 calc R . .
H15B H 0.5596 0.3416 0.3396 0.065 Uiso 1 1 calc R . .
C16 C 0.4030(9) 0.3165(8) 0.4486(9) 0.051(4) Uani 1 1 d . . .
H16A H 0.4287 0.3343 0.5055 0.076 Uiso 1 1 calc R . .
H16B H 0.3713 0.2689 0.4469 0.076 Uiso 1 1 calc R . .
H16C H 0.3508 0.3501 0.4138 0.076 Uiso 1 1 calc R . .
C17 C 0.5628(8) 0.1856(7) 0.2137(8) 0.040(3) Uani 1 1 d . . .
H17A H 0.5381 0.2356 0.1982 0.048 Uiso 1 1 calc R . .
H17B H 0.6043 0.1712 0.1794 0.048 Uiso 1 1 calc R . .
C18 C 0.4695(9) 0.1365(8) 0.1944(8) 0.045(3) Uani 1 1 d . . .
C19 C 0.4638(12) 0.0769(9) 0.1530(9) 0.066(4) Uani 1 1 d . . .
H19A H 0.4037 0.0472 0.1402 0.079 Uiso 1 1 calc R . .
H19B H 0.5198 0.0632 0.1356 0.079 Uiso 1 1 calc R . .
C20 C 0.3864(10) 0.1619(9) 0.2237(9) 0.060(4) Uani 1 1 d . . .
H20A H 0.3299 0.1263 0.2095 0.090 Uiso 1 1 calc R . .
H20B H 0.3593 0.2081 0.1975 0.090 Uiso 1 1 calc R . .
H20C H 0.4148 0.1681 0.2837 0.090 Uiso 1 1 calc R . .
C21 C 0.8723(8) 0.1112(6) 0.3624(7) 0.033(3) Uani 1 1 d . . .
H21A H 0.9386 0.0969 0.4056 0.039 Uiso 1 1 calc R . .
H21B H 0.8846 0.1572 0.3381 0.039 Uiso 1 1 calc R . .
C22 C 0.8426(9) 0.0556(7) 0.2979(8) 0.041(3) Uani 1 1 d . . .
C23 C 0.7549(10) 0.0199(7) 0.2747(9) 0.049(3) Uani 1 1 d . . .
H23A H 0.7047 0.0291 0.3000 0.059 Uiso 1 1 calc R . .
H23B H 0.7412 -0.0154 0.2324 0.059 Uiso 1 1 calc R . .
C24 C 0.9245(10) 0.0452(8) 0.2599(8) 0.048(3) Uani 1 1 d . . .
H24A H 0.9132 -0.0010 0.2305 0.071 Uiso 1 1 calc R . .
H24B H 0.9935 0.0452 0.3032 0.071 Uiso 1 1 calc R . .
H24C H 0.9205 0.0846 0.2210 0.071 Uiso 1 1 calc R . .
C25 C 0.7916(9) -0.0619(6) 0.4987(9) 0.045(3) Uani 1 1 d . . .
H25A H 0.8370 -0.0791 0.4688 0.054 Uiso 1 1 calc R . .
H25B H 0.8245 -0.0762 0.5572 0.054 Uiso 1 1 calc R . .
C26 C 0.6908(9) -0.0977(7) 0.4647(9) 0.045(3) Uani 1 1 d . . .
C27 C 0.6579(13) -0.1307(8) 0.3907(11) 0.067(5) Uani 1 1 d . . .
H27A H 0.7012 -0.1315 0.3581 0.080 Uiso 1 1 calc R . .
H27B H 0.5914 -0.1533 0.3712 0.080 Uiso 1 1 calc R . .
C28 C 0.6255(9) -0.0972(8) 0.5174(9) 0.050(4) Uani 1 1 d . . .
H28A H 0.6058 -0.0475 0.5245 0.075 Uiso 1 1 calc R . .
H28B H 0.6650 -0.1179 0.5714 0.075 Uiso 1 1 calc R . .
H28C H 0.5626 -0.1260 0.4912 0.075 Uiso 1 1 calc R . .
C29 C 0.6975(7) 0.1244(7) 0.6160(7) 0.035(3) Uani 1 1 d . . .
H29A H 0.6289 0.1172 0.5721 0.042 Uiso 1 1 calc R . .
H29B H 0.6945 0.1705 0.6439 0.042 Uiso 1 1 calc R . .
C30 C 0.7153(8) 0.0643(7) 0.6774(8) 0.038(3) Uani 1 1 d . . .
C31 C 0.8020(10) 0.0267(8) 0.7054(10) 0.055(4) Uani 1 1 d . . .
H31A H 0.8092 -0.0101 0.7452 0.066 Uiso 1 1 calc R . .
H31B H 0.8575 0.0364 0.6858 0.066 Uiso 1 1 calc R . .
C32 C 0.6242(10) 0.0531(8) 0.7043(9) 0.052(4) Uani 1 1 d . . .
H32A H 0.5670 0.0311 0.6593 0.078 Uiso 1 1 calc R . .
H32B H 0.6014 0.0997 0.7189 0.078 Uiso 1 1 calc R . .
H32C H 0.6441 0.0212 0.7525 0.078 Uiso 1 1 calc R . .

loop_
_atom_site_aniso_label
_atom_site_aniso_U_11
_atom_site_aniso_U_22
_atom_site_aniso_U_33
_atom_site_aniso_U_23
_atom_site_aniso_U_13
_atom_site_aniso_U_12
O1 0.014(3) 0.044(5) 0.054(6) 0.003(4) 0.014(4) -0.001(3)
O2 0.018(4) 0.044(5) 0.039(5) 0.002(4) 0.012(4) -0.002(3)
O3 0.015(3) 0.042(5) 0.050(5) -0.002(4) 0.015(4) 0.003(3)
O4 0.014(3) 0.043(5) 0.038(5) 0.002(4) 0.012(3) 0.003(3)
In1 0.0129(3) 0.0438(5) 0.0411(5) -0.0007(4) 0.0048(3) -0.0013(3)
In2 0.0197(3) 0.0361(5) 0.0475(5) 0.0004(4) 0.0109(3) -0.0003(3)
In3 0.0146(3) 0.0410(5) 0.0406(5) 0.0031(4) 0.0063(3) 0.0014(3)
In4 0.0138(3) 0.0363(4) 0.0451(5) 0.0013(4) 0.0083(3) 0.0008(3)
Cl1 0.0235(13) 0.0487(18) 0.0445(18) -0.0061(14) 0.0112(12) 0.0007(12)
Cl2 0.0242(13) 0.0492(18) 0.0481(19) 0.0041(14) 0.0167(13) -0.0009(11)
Cl3 0.0129(11) 0.0425(16) 0.0501(18) 0.0000(14) 0.0077(11) -0.0020(10)
Cl4 0.0132(11) 0.0458(17) 0.0514(19) 0.0011(14) 0.0095(12) 0.0035(11)
C1 0.028(6) 0.055(8) 0.038(7) -0.005(6) 0.017(5) -0.007(5)
C2 0.020(5) 0.066(9) 0.049(8) 0.001(7) 0.008(5) -0.003(6)
C3 0.048(8) 0.062(10) 0.072(11) -0.010(9) 0.018(8) -0.008(7)
C4 0.019(6) 0.102(13) 0.071(11) -0.009(10) 0.009(7) 0.006(7)
C5 0.023(5) 0.039(7) 0.045(8) -0.004(6) 0.009(5) -0.004(5)
C6 0.015(5) 0.055(8) 0.039(7) 0.004(6) -0.003(5) -0.002(5)
C7 0.031(7) 0.070(10) 0.060(10) -0.008(8) 0.020(7) -0.018(6)
C8 0.019(6) 0.061(9) 0.092(12) 0.008(8) 0.015(7) -0.013(6)
C9 0.075(11) 0.047(9) 0.059(10) 0.002(8) 0.010(9) -0.001(8)
C13 0.020(5) 0.043(7) 0.042(7) 0.004(6) 0.011(5) -0.005(5)
C14 0.024(5) 0.039(7) 0.049(8) -0.004(6) 0.009(5) 0.001(5)
C15 0.037(7) 0.063(10) 0.063(10) 0.015(8) 0.017(7) 0.020(7)
C16 0.027(6) 0.065(9) 0.063(10) -0.008(8) 0.019(6) 0.015(6)
C17 0.021(5) 0.043(7) 0.055(8) 0.006(6) 0.012(5) 0.003(5)
C18 0.023(6) 0.069(10) 0.033(7) 0.014(7) -0.001(5) -0.007(6)
C19 0.054(9) 0.081(12) 0.051(10) -0.009(9) 0.005(8) -0.017(8)
C20 0.023(6) 0.097(12) 0.049(9) 0.008(8) -0.002(6) 0.005(7)
C21 0.017(5) 0.040(6) 0.045(7) 0.000(5) 0.014(5) 0.002(4)
C22 0.029(6) 0.047(8) 0.044(7) -0.003(6) 0.011(5) 0.011(5)
C23 0.038(7) 0.052(8) 0.063(10) -0.015(7) 0.025(7) 0.004(6)
C24 0.044(7) 0.062(9) 0.033(7) 0.023(6) 0.009(6) 0.025(6)
C25 0.026(6) 0.039(7) 0.074(10) 0.003(7) 0.023(6) 0.005(5)
C26 0.027(6) 0.041(7) 0.063(10) -0.001(7) 0.012(6) 0.000(5)
C27 0.055(9) 0.052(10) 0.087(13) -0.001(9) 0.018(9) -0.003(7)
C28 0.025(6) 0.063(9) 0.068(10) 0.011(7) 0.023(7) -0.001(6)
C29 0.006(4) 0.051(7) 0.044(7) 0.004(6) 0.003(5) 0.001(4)
C30 0.024(5) 0.048(7) 0.042(7) -0.003(6) 0.012(5) -0.010(5)
C31 0.036(7) 0.055(9) 0.080(11) 0.018(8) 0.029(8) 0.011(6)
C32 0.041(7) 0.066(10) 0.053(9) 0.006(7) 0.022(7) -0.016(7)

loop_
_atom_type_symbol
_atom_type_description
_atom_type_scat_dispersion_real
_atom_type_scat_dispersion_imag
_atom_type_scat_source
C C 0.0033 0.0016 'International Tables Vol C Tables 4.2.6.8 and 6.1.1.4'
H H 0.0000 0.0000 'International Tables Vol C Tables 4.2.6.8 and 6.1.1.4'
Cl Cl 0.1484 0.1585 'International Tables Vol C Tables 4.2.6.8 and 6.1.1.4'
In In -0.7276 1.3100 'International Tables Vol C Tables 4.2.6.8 and 6.1.1.4'
O O 0.0106 0.0060 'International Tables Vol C Tables 4.2.6.8 and 6.1.1.4'

loop_
_geom_angle_atom_site_label_1
_geom_angle_atom_site_label_2
_geom_angle_atom_site_label_3
_geom_angle
_geom_angle_site_symmetry_1
_geom_angle_site_symmetry_3
_geom_angle_publ_flag
C5 O1 In1 123.0(7) . . ?
C5 O1 In2 122.3(7) . . ?
In1 O1 In2 114.1(3) . . ?
C13 O2 In3 123.5(7) . . ?
C13 O2 In2 121.0(7) . . ?
In3 O2 In2 115.0(3) . . ?
C21 O3 In4 121.0(7) . . ?
C21 O3 In3 120.9(7) . . ?
In4 O3 In3 114.8(3) . . ?
C29 O4 In4 120.6(7) . . ?
C29 O4 In1 122.0(7) . . ?
In4 O4 In1 114.8(3) . . ?
O1 In1 O4 101.5(3) . . ?
O1 In1 C1 132.5(4) . . ?
O4 In1 C1 126.0(4) . . ?
O1 In1 Cl4 88.2(2) . . ?
O4 In1 Cl4 77.8(2) . . ?
C1 In1 Cl4 101.0(4) . . ?
O1 In1 Cl1 76.9(2) . . ?
O4 In1 Cl1 88.6(2) . . ?
C1 In1 Cl1 101.5(4) . . ?
Cl4 In1 Cl1 157.46(10) . . ?
O1 In2 O2 102.2(3) . . ?
O1 In2 C9 130.7(5) . . ?
O2 In2 C9 125.9(5) . . ?
O1 In2 Cl1 77.6(2) . . ?
O2 In2 Cl1 89.6(2) . . ?
C9 In2 Cl1 109.7(4) . . ?
O1 In2 Cl2 88.9(2) . . ?
O2 In2 Cl2 76.4(2) . . ?
C9 In2 Cl2 92.2(4) . . ?
Cl1 In2 Cl2 158.12(10) . . ?
O2 In3 O3 100.5(3) . . ?
O2 In3 C17 129.3(4) . . ?
O3 In3 C17 129.8(4) . . ?
O2 In3 Cl2 77.8(2) . . ?
O3 In3 Cl2 87.9(2) . . ?
C17 In3 Cl2 96.7(3) . . ?
O2 In3 Cl3 88.7(2) . . ?
O3 In3 Cl3 77.5(2) . . ?
C17 In3 Cl3 105.2(3) . . ?
Cl2 In3 Cl3 158.09(10) . . ?
O3 In4 O4 99.6(3) . . ?
O3 In4 C25 129.8(4) . . ?
O4 In4 C25 130.4(4) . . ?
O3 In4 Cl3 77.8(2) . . ?
O4 In4 Cl3 88.1(2) . . ?
C25 In4 Cl3 104.6(3) . . ?
O3 In4 Cl4 87.3(2) . . ?
O4 In4 Cl4 77.28(19) . . ?
C25 In4 Cl4 98.1(3) . . ?
Cl3 In4 Cl4 157.22(10) . . ?
In2 Cl1 In1 85.63(9) . . ?
In3 Cl2 In2 85.04(9) . . ?
In4 Cl3 In3 85.57(8) . . ?
In1 Cl4 In4 85.28(8) . . ?
C2 C1 In1 113.6(9) . . ?
C2 C1 H1A 108.9 . . ?
In1 C1 H1A 108.9 . . ?
C2 C1 H1B 108.9 . . ?
In1 C1 H1B 108.9 . . ?
H1A C1 H1B 107.7 . . ?
C3 C2 C4 119.4(13) . . ?
C3 C2 C1 123.2(12) . . ?
C4 C2 C1 117.4(13) . . ?
C2 C3 H3A 120.0 . . ?
C2 C3 H3B 120.0 . . ?
H3A C3 H3B 120.0 . . ?
C2 C4 H4A 109.5 . . ?
C2 C4 H4B 109.5 . . ?
H4A C4 H4B 109.5 . . ?
C2 C4 H4C 109.5 . . ?
H4A C4 H4C 109.5 . . ?
H4B C4 H4C 109.5 . . ?
O1 C5 C6 113.6(10) . . ?
O1 C5 H5A 108.8 . . ?
C6 C5 H5A 108.8 . . ?
O1 C5 H5B 108.8 . . ?
C6 C5 H5B 108.8 . . ?
H5A C5 H5B 107.7 . . ?
C7 C6 C5 123.5(11) . . ?
C7 C6 C8 125.2(12) . . ?
C5 C6 C8 111.4(11) . . ?
C6 C7 H7A 120.0 . . ?
C6 C7 H7B 120.0 . . ?
H7A C7 H7B 120.0 . . ?
C6 C8 H8A 109.5 . . ?
C6 C8 H8B 109.5 . . ?
H8A C8 H8B 109.5 . . ?
C6 C8 H8C 109.5 . . ?
H8A C8 H8C 109.5 . . ?
H8B C8 H8C 109.5 . . ?
C10B C9 In2 118.7(18) . . ?
C10A C9 In2 113.3(12) . . ?
C10B C9 H9A 75.1 . . ?
C10A C9 H9A 108.9 . . ?
In2 C9 H9A 108.9 . . ?
C10B C9 H9B 128.6 . . ?
C10A C9 H9B 108.9 . . ?
In2 C9 H9B 108.9 . . ?
H9A C9 H9B 107.7 . . ?
C10B C9 H9C 107.6 . . ?
In2 C9 H9C 107.6 . . ?
C10B C9 H9D 107.6 . . ?
In2 C9 H9D 107.6 . . ?
H9C C9 H9D 107.1 . . ?
C11A C10A C12A 121(3) . . ?
C11A C10A C9 119(2) . . ?
C12A C10A C9 119.7(19) . . ?
C10A C11A H11A 120.0 . . ?
C10A C11A H11B 120.0 . . ?
H11A C11A H11B 120.0 . . ?
C11B C10B C12B 127(4) . . ?
C11B C10B C9 128(4) . . ?
C12B C10B C9 105(3) . . ?
C10B C11B H11C 120.0 . . ?
C10B C11B H11D 120.0 . . ?
H11C C11B H11D 120.0 . . ?
C10B C12B H12D 109.5 . . ?
C10B C12B H12E 109.5 . . ?
H12D C12B H12E 109.5 . . ?
C10B C12B H12F 109.5 . . ?
H12D C12B H12F 109.5 . . ?
H12E C12B H12F 109.5 . . ?
O2 C13 C14 114.3(9) . . ?
O2 C13 H13A 108.7 . . ?
C14 C13 H13A 108.7 . . ?
O2 C13 H13B 108.7 . . ?
C14 C13 H13B 108.7 . . ?
H13A C13 H13B 107.6 . . ?
C15 C14 C16 125.2(12) . . ?
C15 C14 C13 121.1(11) . . ?
C16 C14 C13 113.6(11) . . ?
C14 C15 H15A 120.0 . . ?
C14 C15 H15B 120.0 . . ?
H15A C15 H15B 120.0 . . ?
C14 C16 H16A 109.5 . . ?
C14 C16 H16B 109.5 . . ?
H16A C16 H16B 109.5 . . ?
C14 C16 H16C 109.5 . . ?
H16A C16 H16C 109.5 . . ?
H16B C16 H16C 109.5 . . ?
C18 C17 In3 113.9(9) . . ?
C18 C17 H17A 108.8 . . ?
In3 C17 H17A 108.8 . . ?
C18 C17 H17B 108.8 . . ?
In3 C17 H17B 108.8 . . ?
H17A C17 H17B 107.7 . . ?
C19 C18 C20 123.6(13) . . ?
C19 C18 C17 121.2(13) . . ?
C20 C18 C17 115.2(13) . . ?
C18 C19 H19A 120.0 . . ?
C18 C19 H19B 120.0 . . ?
H19A C19 H19B 120.0 . . ?
C18 C20 H20A 109.5 . . ?
C18 C20 H20B 109.5 . . ?
H20A C20 H20B 109.5 . . ?
C18 C20 H20C 109.5 . . ?
H20A C20 H20C 109.5 . . ?
H20B C20 H20C 109.5 . . ?
O3 C21 C22 113.4(9) . . ?
O3 C21 H21A 108.9 . . ?
C22 C21 H21A 108.9 . . ?
O3 C21 H21B 108.9 . . ?
C22 C21 H21B 108.9 . . ?
H21A C21 H21B 107.7 . . ?
C23 C22 C21 124.9(11) . . ?
C23 C22 C24 123.2(13) . . ?
C21 C22 C24 111.9(11) . . ?
C22 C23 H23A 120.0 . . ?
C22 C23 H23B 120.0 . . ?
H23A C23 H23B 120.0 . . ?
C22 C24 H24A 109.5 . . ?
C22 C24 H24B 109.5 . . ?
H24A C24 H24B 109.5 . . ?
C22 C24 H24C 109.5 . . ?
H24A C24 H24C 109.5 . . ?
H24B C24 H24C 109.5 . . ?
C26 C25 In4 114.0(8) . . ?
C26 C25 H25A 108.8 . . ?
In4 C25 H25A 108.8 . . ?
C26 C25 H25B 108.8 . . ?
In4 C25 H25B 108.8 . . ?
H25A C25 H25B 107.6 . . ?
C27 C26 C25 123.2(13) . . ?
C27 C26 C28 120.9(13) . . ?
C25 C26 C28 115.9(13) . . ?
C26 C27 H27A 120.0 . . ?
C26 C27 H27B 120.0 . . ?
H27A C27 H27B 120.0 . . ?
C26 C28 H28A 109.5 . . ?
C26 C28 H28B 109.5 . . ?
H28A C28 H28B 109.5 . . ?
C26 C28 H28C 109.5 . . ?
H28A C28 H28C 109.5 . . ?
H28B C28 H28C 109.5 . . ?
O4 C29 C30 114.4(9) . . ?
O4 C29 H29A 108.7 . . ?
C30 C29 H29A 108.7 . . ?
O4 C29 H29B 108.7 . . ?
C30 C29 H29B 108.7 . . ?
H29A C29 H29B 107.6 . . ?
C31 C30 C32 123.9(13) . . ?
C31 C30 C29 123.9(11) . . ?
C32 C30 C29 112.2(10) . . ?
C30 C31 H31A 120.0 . . ?
C30 C31 H31B 120.0 . . ?
H31A C31 H31B 120.0 . . ?
C30 C32 H32A 109.5 . . ?
C30 C32 H32B 109.5 . . ?
H32A C32 H32B 109.5 . . ?
C30 C32 H32C 109.5 . . ?
H32A C32 H32C 109.5 . . ?
H32B C32 H32C 109.5 . . ?

loop_
_geom_bond_atom_site_label_1
_geom_bond_atom_site_label_2
_geom_bond_distance
_geom_bond_site_symmetry_2
_geom_bond_publ_flag
O1 C5 1.415(12) . ?
O1 In1 2.103(8) . ?
O1 In2 2.106(8) . ?
O2 C13 1.439(12) . ?
O2 In3 2.077(8) . ?
O2 In2 2.120(7) . ?
O3 C21 1.429(11) . ?
O3 In4 2.094(8) . ?
O3 In3 2.103(7) . ?
O4 C29 1.420(12) . ?
O4 In4 2.105(8) . ?
O4 In1 2.107(7) . ?
In1 C1 2.137(12) . ?
In1 Cl4 2.606(3) . ?
In1 Cl1 2.615(3) . ?
In2 C9 2.144(15) . ?
In2 Cl1 2.580(3) . ?
In2 Cl2 2.635(3) . ?
In3 C17 2.135(13) . ?
In3 Cl2 2.603(3) . ?
In3 Cl3 2.606(3) . ?
In4 C25 2.141(12) . ?
In4 Cl3 2.599(3) . ?
In4 Cl4 2.632(3) . ?
C1 C2 1.457(15) . ?
C1 H1A 0.9900 . ?
C1 H1B 0.9900 . ?
C2 C3 1.357(19) . ?
C2 C4 1.450(17) . ?
C3 H3A 0.9500 . ?
C3 H3B 0.9500 . ?
C4 H4A 0.9800 . ?
C4 H4B 0.9800 . ?
C4 H4C 0.9800 . ?
C5 C6 1.502(16) . ?
C5 H5A 0.9900 . ?
C5 H5B 0.9900 . ?
C6 C7 1.283(18) . ?
C6 C8 1.504(16) . ?
C7 H7A 0.9500 . ?
C7 H7B 0.9500 . ?
C8 H8A 0.9800 . ?
C8 H8B 0.9800 . ?
C8 H8C 0.9800 . ?
C9 C10B 1.46(4) . ?
C9 C10A 1.61(3) . ?
C9 H9A 0.9900 . ?
C9 H9B 0.9900 . ?
C9 H9C 0.9900 . ?
C9 H9D 0.9900 . ?
C10A C11A 1.29(4) . ?
C10A C12A 1.50(3) . ?
C11A H11A 0.9500 . ?
C11A H11B 0.9500 . ?
C12A H12A 0.9800 . ?
C12A H12B 0.9800 . ?
C12A H12C 0.9800 . ?
C10B C11B 1.30(5) . ?
C10B C12B 1.44(5) . ?
C11B H11C 0.9500 . ?
C11B H11D 0.9500 . ?
C12B H12D 0.9800 . ?
C12B H12E 0.9800 . ?
C12B H12F 0.9800 . ?
C13 C14 1.510(16) . ?
C13 H13A 0.9900 . ?
C13 H13B 0.9900 . ?
C14 C15 1.321(18) . ?
C14 C16 1.482(15) . ?
C15 H15A 0.9500 . ?
C15 H15B 0.9500 . ?
C16 H16A 0.9800 . ?
C16 H16B 0.9800 . ?
C16 H16C 0.9800 . ?
C17 C18 1.508(16) . ?
C17 H17A 0.9900 . ?
C17 H17B 0.9900 . ?
C18 C19 1.30(2) . ?
C18 C20 1.474(18) . ?
C19 H19A 0.9500 . ?
C19 H19B 0.9500 . ?
C20 H20A 0.9800 . ?
C20 H20B 0.9800 . ?
C20 H20C 0.9800 . ?
C21 C22 1.468(17) . ?
C21 H21A 0.9900 . ?
C21 H21B 0.9900 . ?
C22 C23 1.306(17) . ?
C22 C24 1.497(16) . ?
C23 H23A 0.9500 . ?
C23 H23B 0.9500 . ?
C24 H24A 0.9800 . ?
C24 H24B 0.9800 . ?
C24 H24C 0.9800 . ?
C25 C26 1.456(16) . ?
C25 H25A 0.9900 . ?
C25 H25B 0.9900 . ?
C26 C27 1.35(2) . ?
C26 C28 1.481(17) . ?
C27 H27A 0.9500 . ?
C27 H27B 0.9500 . ?
C28 H28A 0.9800 . ?
C28 H28B 0.9800 . ?
C28 H28C 0.9800 . ?
C29 C30 1.500(17) . ?
C29 H29A 0.9900 . ?
C29 H29B 0.9900 . ?
C30 C31 1.314(17) . ?
C30 C32 1.488(15) . ?
C31 H31A 0.9500 . ?
C31 H31B 0.9500 . ?
C32 H32A 0.9800 . ?
C32 H32B 0.9800 . ?
C32 H32C 0.9800 . ?

loop_
_geom_torsion_atom_site_label_1
_geom_torsion_atom_site_label_2
_geom_torsion_atom_site_label_3
_geom_torsion_atom_site_label_4
_geom_torsion
_geom_torsion_site_symmetry_1
_geom_torsion_site_symmetry_2
_geom_torsion_site_symmetry_3
_geom_torsion_site_symmetry_4
_geom_torsion_publ_flag
C5 O1 In1 O4 -124.7(8) . . . . ?
In2 O1 In1 O4 64.6(4) . . . . ?
C5 O1 In1 C1 55.9(10) . . . . ?
In2 O1 In1 C1 -114.8(5) . . . . ?
C5 O1 In1 Cl4 -47.5(8) . . . . ?
In2 O1 In1 Cl4 141.8(4) . . . . ?
C5 O1 In1 Cl1 149.5(8) . . . . ?
In2 O1 In1 Cl1 -21.2(3) . . . . ?
C29 O4 In1 O1 -132.3(8) . . . . ?
In4 O4 In1 O1 65.9(4) . . . . ?
C29 O4 In1 C1 47.2(9) . . . . ?
In4 O4 In1 C1 -114.6(5) . . . . ?
C29 O4 In1 Cl4 142.1(8) . . . . ?
In4 O4 In1 Cl4 -19.7(3) . . . . ?
C29 O4 In1 Cl1 -56.0(7) . . . . ?
In4 O4 In1 Cl1 142.2(3) . . . . ?
C5 O1 In2 O2 123.8(8) . . . . ?
In1 O1 In2 O2 -65.4(4) . . . . ?
C5 O1 In2 C9 -44.0(11) . . . . ?
In1 O1 In2 C9 126.8(6) . . . . ?
C5 O1 In2 Cl1 -149.4(8) . . . . ?
In1 O1 In2 Cl1 21.4(3) . . . . ?
C5 O1 In2 Cl2 48.0(8) . . . . ?
In1 O1 In2 Cl2 -141.2(4) . . . . ?
C13 O2 In2 O1 122.8(8) . . . . ?
In3 O2 In2 O1 -64.5(4) . . . . ?
C13 O2 In2 C9 -68.7(10) . . . . ?
In3 O2 In2 C9 104.1(6) . . . . ?
C13 O2 In2 Cl1 45.5(7) . . . . ?
In3 O2 In2 Cl1 -141.7(3) . . . . ?
C13 O2 In2 Cl2 -151.4(8) . . . . ?
In3 O2 In2 Cl2 21.4(3) . . . . ?
C13 O2 In3 O3 -123.5(8) . . . . ?
In2 O2 In3 O3 64.0(4) . . . . ?
C13 O2 In3 C17 62.3(9) . . . . ?
In2 O2 In3 C17 -110.2(5) . . . . ?
C13 O2 In3 Cl2 151.0(8) . . . . ?
In2 O2 In3 Cl2 -21.5(3) . . . . ?
C13 O2 In3 Cl3 -46.4(8) . . . . ?
In2 O2 In3 Cl3 141.1(3) . . . . ?
C21 O3 In3 O2 -132.3(7) . . . . ?
In4 O3 In3 O2 67.9(4) . . . . ?
C21 O3 In3 C17 41.9(9) . . . . ?
In4 O3 In3 C17 -117.9(5) . . . . ?
C21 O3 In3 Cl2 -55.2(7) . . . . ?
In4 O3 In3 Cl2 145.1(4) . . . . ?
C21 O3 In3 Cl3 141.3(8) . . . . ?
In4 O3 In3 Cl3 -18.4(3) . . . . ?
C21 O3 In4 O4 132.7(7) . . . . ?
In3 O3 In4 O4 -67.6(4) . . . . ?
C21 O3 In4 C25 -42.3(9) . . . . ?
In3 O3 In4 C25 117.4(5) . . . . ?
C21 O3 In4 Cl3 -141.3(8) . . . . ?
In3 O3 In4 Cl3 18.4(3) . . . . ?
C21 O3 In4 Cl4 56.1(7) . . . . ?
In3 O3 In4 Cl4 -144.2(4) . . . . ?
C29 O4 In4 O3 132.4(7) . . . . ?
In1 O4 In4 O3 -65.5(4) . . . . ?
C29 O4 In4 C25 -52.6(9) . . . . ?
In1 O4 In4 C25 109.4(5) . . . . ?
C29 O4 In4 Cl3 55.1(7) . . . . ?
In1 O4 In4 Cl3 -142.9(3) . . . . ?
C29 O4 In4 Cl4 -142.5(7) . . . . ?
In1 O4 In4 Cl4 19.5(3) . . . . ?
O1 In2 Cl1 In1 -15.6(2) . . . . ?
O2 In2 Cl1 In1 87.0(2) . . . . ?
C9 In2 Cl1 In1 -144.6(5) . . . . ?
Cl2 In2 Cl1 In1 37.7(3) . . . . ?
O1 In1 Cl1 In2 15.7(2) . . . . ?
O4 In1 Cl1 In2 -86.5(2) . . . . ?
C1 In1 Cl1 In2 147.0(3) . . . . ?
Cl4 In1 Cl1 In2 -34.0(3) . . . . ?
O2 In3 Cl2 In2 15.6(2) . . . . ?
O3 In3 Cl2 In2 -85.7(2) . . . . ?
C17 In3 Cl2 In2 144.4(3) . . . . ?
Cl3 In3 Cl2 In2 -37.7(3) . . . . ?
O1 In2 Cl2 In3 87.5(2) . . . . ?
O2 In2 Cl2 In3 -15.3(2) . . . . ?
C9 In2 Cl2 In3 -141.8(5) . . . . ?
Cl1 In2 Cl2 In3 36.0(3) . . . . ?
O3 In4 Cl3 In3 -13.4(2) . . . . ?
O4 In4 Cl3 In3 86.8(2) . . . . ?
C25 In4 Cl3 In3 -141.8(4) . . . . ?
Cl4 In4 Cl3 In3 37.1(3) . . . . ?
O2 In3 Cl3 In4 -87.7(2) . . . . ?
O3 In3 Cl3 In4 13.4(2) . . . . ?
C17 In3 Cl3 In4 141.7(3) . . . . ?
Cl2 In3 Cl3 In4 -36.2(3) . . . . ?
O1 In1 Cl4 In4 -88.0(2) . . . . ?
O4 In1 Cl4 In4 14.2(2) . . . . ?
C1 In1 Cl4 In4 139.0(3) . . . . ?
Cl1 In1 Cl4 In4 -40.0(3) . . . . ?
O3 In4 Cl4 In1 86.2(2) . . . . ?
O4 In4 Cl4 In1 -14.2(2) . . . . ?
C25 In4 Cl4 In1 -144.0(4) . . . . ?
Cl3 In4 Cl4 In1 37.2(3) . . . . ?
O1 In1 C1 C2 -12.3(12) . . . . ?
O4 In1 C1 C2 168.4(8) . . . . ?
Cl4 In1 C1 C2 85.5(10) . . . . ?
Cl1 In1 C1 C2 -94.9(9) . . . . ?
In1 C1 C2 C3 104.7(15) . . . . ?
In1 C1 C2 C4 -72.5(15) . . . . ?
In1 O1 C5 C6 -89.0(11) . . . . ?
In2 O1 C5 C6 81.0(12) . . . . ?
O1 C5 C6 C7 -2.1(19) . . . . ?
O1 C5 C6 C8 176.8(11) . . . . ?
O1 In2 C9 C10B -67(2) . . . . ?
O2 In2 C9 C10B 128(2) . . . . ?
Cl1 In2 C9 C10B 23(2) . . . . ?
Cl2 In2 C9 C10B -158(2) . . . . ?
O1 In2 C9 C10A -105.6(13) . . . . ?
O2 In2 C9 C10A 89.2(14) . . . . ?
Cl1 In2 C9 C10A -15.2(14) . . . . ?
Cl2 In2 C9 C10A 164.0(13) . . . . ?
In2 C9 C10A C11A 121(2) . . . . ?
C10B C9 C10A C12A -164(4) . . . . ?
In2 C9 C10A C12A -57(2) . . . . ?
In2 C9 C10B C11B 92(4) . . . . ?
In2 C9 C10B C12B -84(3) . . . . ?
In3 O2 C13 C14 -86.3(11) . . . . ?
In2 O2 C13 C14 85.8(11) . . . . ?
O2 C13 C14 C15 0.4(18) . . . . ?
O2 C13 C14 C16 -179.4(10) . . . . ?
O2 In3 C17 C18 -93.4(10) . . . . ?
O3 In3 C17 C18 94.0(9) . . . . ?
Cl2 In3 C17 C18 -173.1(9) . . . . ?
Cl3 In3 C17 C18 7.7(10) . . . . ?
In3 C17 C18 C19 -107.9(14) . . . . ?
In3 C17 C18 C20 73.5(13) . . . . ?
In4 O3 C21 C22 80.1(11) . . . . ?
In3 O3 C21 C22 -78.3(11) . . . . ?
O3 C21 C22 C23 0.9(19) . . . . ?
O3 C21 C22 C24 179.7(10) . . . . ?
O3 In4 C25 C26 -92.2(10) . . . . ?
O4 In4 C25 C26 94.3(11) . . . . ?
Cl3 In4 C25 C26 -6.0(11) . . . . ?
Cl4 In4 C25 C26 174.5(10) . . . . ?
In4 C25 C26 C27 103.9(14) . . . . ?
In4 C25 C26 C28 -77.4(14) . . . . ?
In4 O4 C29 C30 72.1(11) . . . . ?
In1 O4 C29 C30 -88.6(11) . . . . ?
O4 C29 C30 C31 10.4(19) . . . . ?
O4 C29 C30 C32 -170.8(10) . . . . ?
